data_1549677
loop_
_publ_author_name
'Bhowmick, Indrani'
'Roehl, Andrew J.'
'Neilson, James R.'
'Rapp\'e, Anthony K'
'Shores, Matthew P.'

_publ_section_title
;
 Slow magnetic relaxation in octahedral low-spin Ni(iii) complexes.
;
_journal_issue 31
_journal_name_full 'Chemical science'
_journal_page_first 6564
_journal_page_last 6571
_journal_paper_doi 10.1039/c7sc04482h
_journal_volume 9
_journal_year 2018
_chemical_formula_sum 'C10 H26 Co0.9 N9 Ni0.1 O15'
_chemical_formula_weight 571.29
_space_group_crystal_system triclinic
_space_group_IT_number 2
_space_group_name_Hall '-P 1'
_space_group_name_H-M_alt 'P -1'
_symmetry_space_group_name_Hall '-P 1'
_symmetry_space_group_name_H-M 'P -1'
_atom_sites_solution_hydrogens geom
_audit_creation_method SHELXL-2013
_audit_update_record
;
2017-10-11 deposited with the CCDC.
2018-06-29 downloaded from the CCDC.
;
_cell_angle_alpha 89.163(3)
_cell_angle_beta 76.951(5)
_cell_angle_gamma 81.894(4)
_cell_formula_units_Z 1
_cell_length_a 7.371(5)
_cell_length_b 8.496(4)
_cell_length_c 9.080(5)
_cell_measurement_reflns_used 15604
_cell_measurement_temperature 120(2)
_cell_measurement_theta_max 28.332
_cell_measurement_theta_min 2.303
_cell_volume 548.3(5)
_computing_structure_refinement 'SHELXL-2013 (Sheldrick, 2013)'
_diffrn_ambient_temperature 120(2)
_diffrn_measured_fraction_theta_full 0.999
_diffrn_measured_fraction_theta_max 0.998
_diffrn_measurement_device_type 'Bruker Apex 2'
_diffrn_radiation_type MoK\a
_diffrn_radiation_wavelength 0.71073
_diffrn_reflns_av_R_equivalents 0.0336
_diffrn_reflns_av_unetI/netI 0.0220
_diffrn_reflns_Laue_measured_fraction_full 0.999
_diffrn_reflns_Laue_measured_fraction_max 0.998
_diffrn_reflns_limit_h_max 9
_diffrn_reflns_limit_h_min -9
_diffrn_reflns_limit_k_max 11
_diffrn_reflns_limit_k_min -11
_diffrn_reflns_limit_l_max 12
_diffrn_reflns_limit_l_min -12
_diffrn_reflns_number 15604
_diffrn_reflns_point_group_measured_fraction_full 0.999
_diffrn_reflns_point_group_measured_fraction_max 0.998
_diffrn_reflns_theta_full 25.242
_diffrn_reflns_theta_max 28.332
_diffrn_reflns_theta_min 2.303
_exptl_absorpt_coefficient_mu 0.886
_exptl_absorpt_correction_T_max 0.982
_exptl_absorpt_correction_T_min 0.965
_exptl_absorpt_correction_type multi-scan
_exptl_absorpt_process_details sadabs
_exptl_crystal_colour brown
_exptl_crystal_density_diffrn 1.724
_exptl_crystal_description block
_exptl_crystal_F_000 294.1
_exptl_crystal_size_max 0.04
_exptl_crystal_size_mid 0.04
_exptl_crystal_size_min 0.02
_refine_diff_density_max 1.346
_refine_diff_density_min -0.522
_refine_diff_density_rms 0.200
_refine_ls_extinction_method none
_refine_ls_goodness_of_fit_ref 1.187
_refine_ls_hydrogen_treatment constr
_refine_ls_matrix_type full
_refine_ls_number_parameters 195
_refine_ls_number_reflns 2723
_refine_ls_number_restraints 7
_refine_ls_restrained_S_all 1.204
_refine_ls_R_factor_all 0.0408
_refine_ls_R_factor_gt 0.0355
_refine_ls_shift/su_max 0.000
_refine_ls_shift/su_mean 0.000
_refine_ls_structure_factor_coef Fsqd
_refine_ls_weighting_details 'w=1/[\s^2^(Fo^2^)+(0.0710P)^2^+0.3327P] where P=(Fo^2^+2Fc^2^)/3'
_refine_ls_weighting_scheme calc
_refine_ls_wR_factor_gt 0.1008
_refine_ls_wR_factor_ref 0.1180
_reflns_Friedel_coverage 0.000
_reflns_number_gt 2589
_reflns_number_total 2723
_reflns_threshold_expression 'I > 2\s(I)'
_cod_data_source_file c7sc04482h8.cif
_cod_data_source_block shelx_CCDC1
_cod_depositor_comments 'Adding full bibliography for 1549676--1549679.cif.'
_cod_original_formula_sum 'C10 H26 Co0.90 N9 Ni0.10 O15'
_cod_database_code 1549677
_shelx_space_group_comment
;
The symmetry employed for this shelxl refinement is uniquely defined
by the following loop, which should always be used as a source of
symmetry information in preference to the above space-group names.
They are only intended as comments.
;
_shelxl_version_number 2013-4

loop_
_space_group_symop_operation_xyz
'x, y, z'
'-x, -y, -z'

loop_
_atom_site_label
_atom_site_type_symbol
_atom_site_fract_x
_atom_site_fract_y
_atom_site_fract_z
_atom_site_U_iso_or_equiv
_atom_site_adp_type
_atom_site_occupancy
_atom_site_site_symmetry_order
_atom_site_calc_flag
_atom_site_refinement_flags_posn
_atom_site_refinement_flags_adp
_atom_site_refinement_flags_occupancy
_atom_site_disorder_assembly
_atom_site_disorder_group
Co1 Co 0.0000 0.0000 0.0000 0.01020(13) Uani 0.9 2 d S . P . .
Ni1 Ni 0.0000 0.0000 0.0000 0.01020(13) Uani 0.1 2 d S . P . .
O1 O -0.4396(2) 0.02869(19) 0.14016(18) 0.0226(3) Uani 1 1 d . . . . .
O3 O -0.18379(19) -0.14347(17) 0.05982(17) 0.0174(3) Uani 1 1 d . . . . .
O2 O -0.4507(2) -0.2259(2) 0.1402(2) 0.0290(4) Uani 1 1 d . . . . .
N1 N -0.1573(2) 0.1451(2) -0.10797(19) 0.0148(3) Uani 1 1 d . . . . .
H1 H -0.2851 0.1180 -0.0758 0.018 Uiso 1 1 calc R U . . .
N2 N -0.0836(2) 0.1267(2) 0.19059(19) 0.0166(3) Uani 1 1 d . . . . .
H2 H -0.2047 0.0957 0.2425 0.020 Uiso 1 1 calc R U . . .
N3 N -0.3647(2) -0.1110(2) 0.1157(2) 0.0185(4) Uani 1 1 d . . . . .
C2 C -0.2477(3) 0.3646(3) 0.0845(3) 0.0255(5) Uani 1 1 d . . . . .
H2A H -0.2745 0.4795 0.0946 0.031 Uiso 1 1 calc R U . . .
H2B H -0.3651 0.3224 0.1211 0.031 Uiso 1 1 calc R U . . .
C4 C 0.0522(3) 0.0735(3) 0.2869(2) 0.0217(4) Uani 1 1 d . . . . .
H4A H -0.0024 0.1054 0.3915 0.026 Uiso 1 1 calc R U . . .
H4B H 0.1665 0.1209 0.2532 0.026 Uiso 1 1 calc R U . . .
C5 C -0.0954(3) 0.1048(3) -0.2726(2) 0.0210(4) Uani 1 1 d . . . . .
H5A H 0.0156 0.1529 -0.3173 0.025 Uiso 1 1 calc R U . . .
H5B H -0.1943 0.1439 -0.3241 0.025 Uiso 1 1 calc R U . . .
C1 C -0.1736(3) 0.3196(2) -0.0818(3) 0.0212(4) Uani 1 1 d . . . . .
H1A H -0.2577 0.3748 -0.1399 0.025 Uiso 1 1 calc R U . . .
H1B H -0.0510 0.3534 -0.1170 0.025 Uiso 1 1 calc R U . . .
C3 C -0.1123(3) 0.3037(3) 0.1826(3) 0.0247(5) Uani 1 1 d . . . . .
H3A H 0.0079 0.3399 0.1424 0.030 Uiso 1 1 calc R U . . .
H3B H -0.1607 0.3483 0.2840 0.030 Uiso 1 1 calc R U . . .
N6 N 0.5000 0.0000 0.5000 0.0511(11) Uani 1 2 d DS U P . .
O8 O 0.6461(5) 0.0118(6) 0.4659(4) 0.0305(8) Uani 0.5 1 d D U P . .
O9 O 0.4435(6) -0.1567(5) 0.5205(5) 0.0357(8) Uani 0.5 1 d . . P . .
O7 O 0.3509(5) 0.0909(5) 0.5694(5) 0.0338(8) Uani 0.5 1 d . . P . .
O5 O 0.6888(4) 0.6367(3) 0.6736(2) 0.0528(6) Uani 1 1 d . . . . .
O6 O 0.6149(8) 0.6116(6) 0.4427(5) 0.0452(9) Uani 0.5 1 d . . P A 1
O4 O 0.7082(9) 0.4143(6) 0.5720(6) 0.0595(8) Uani 0.5 1 d . . P A 1
N4 N 0.6681(10) 0.5545(6) 0.5695(6) 0.0402(12) Uani 0.5 1 d . . P A 1
O4A O 0.9036(7) 0.4476(6) 0.5373(5) 0.0526(11) Uani 0.5 1 d . . P A 2
O6A O 0.7274(7) 0.6212(5) 0.4329(5) 0.0421(4) Uani 0.5 1 d . . P A 2
N4A N 0.7836(8) 0.5614(6) 0.5592(5) 0.0314(9) Uani 0.5 1 d . . P A 2

loop_
_atom_site_aniso_label
_atom_site_aniso_U_11
_atom_site_aniso_U_22
_atom_site_aniso_U_33
_atom_site_aniso_U_23
_atom_site_aniso_U_13
_atom_site_aniso_U_12
Co1 0.00794(18) 0.01142(19) 0.01081(19) -0.00001(12) -0.00137(12) -0.00108(12)
Ni1 0.00794(18) 0.01142(19) 0.01081(19) -0.00001(12) -0.00137(12) -0.00108(12)
O1 0.0153(7) 0.0219(8) 0.0270(8) 0.0016(6) -0.0003(6) 0.0017(6)
O3 0.0096(6) 0.0179(7) 0.0234(7) 0.0017(6) -0.0017(5) -0.0015(5)
O2 0.0166(7) 0.0242(8) 0.0470(11) 0.0104(7) -0.0072(7) -0.0069(6)
N1 0.0116(7) 0.0155(8) 0.0171(8) 0.0027(6) -0.0034(6) -0.0013(6)
N2 0.0157(8) 0.0179(8) 0.0155(8) -0.0033(6) -0.0030(6) -0.0005(6)
N3 0.0114(7) 0.0229(9) 0.0211(8) 0.0052(7) -0.0036(6) -0.0028(6)
C2 0.0213(10) 0.0140(9) 0.0379(13) -0.0051(9) -0.0040(9) 0.0045(8)
C4 0.0214(10) 0.0310(11) 0.0141(9) -0.0024(8) -0.0065(8) -0.0039(8)
C5 0.0189(9) 0.0297(11) 0.0144(9) 0.0045(8) -0.0044(7) -0.0027(8)
C1 0.0177(9) 0.0138(9) 0.0326(12) 0.0058(8) -0.0078(8) -0.0008(7)
C3 0.0277(11) 0.0170(10) 0.0279(11) -0.0100(8) -0.0044(9) 0.0003(8)
N6 0.043(2) 0.059(2) 0.051(2) -0.0303(19) -0.0296(19) 0.0264(18)
O8 0.0139(18) 0.049(3) 0.0253(17) 0.0013(16) 0.0011(12) -0.0012(15)
O9 0.0314(19) 0.033(2) 0.040(2) -0.0037(16) -0.0050(16) -0.0002(15)
O7 0.0228(17) 0.0276(19) 0.043(2) 0.0076(17) 0.0050(15) 0.0046(15)
O5 0.0720(16) 0.0529(14) 0.0302(11) -0.0150(10) 0.0057(10) -0.0241(12)
O6 0.051 0.047(2) 0.040(2) 0.0096(19) -0.018(2) -0.003(2)
O4 0.103 0.037 0.049(3) 0.012(2) -0.037(3) -0.015(2)
N4 0.065(4) 0.032(3) 0.029(2) 0.0038(18) -0.015(3) -0.020(3)
O4A 0.050 0.049(3) 0.046(3) 0.001(2) -0.004(2) 0.026(2)
O6A 0.040 0.041 0.036 -0.0030(18) -0.0050(19) 0.021(2)
N4A 0.037(3) 0.026(2) 0.028(2) -0.0032(17) -0.004(2) 0.002(2)

loop_
_atom_type_symbol
_atom_type_description
_atom_type_scat_dispersion_real
_atom_type_scat_dispersion_imag
_atom_type_scat_source
C C 0.0033 0.0016 'International Tables Vol C Tables 4.2.6.8 and 6.1.1.4'
H H 0.0000 0.0000 'International Tables Vol C Tables 4.2.6.8 and 6.1.1.4'
N N 0.0061 0.0033 'International Tables Vol C Tables 4.2.6.8 and 6.1.1.4'
O O 0.0106 0.0060 'International Tables Vol C Tables 4.2.6.8 and 6.1.1.4'
Co Co 0.3494 0.9721 'International Tables Vol C Tables 4.2.6.8 and 6.1.1.4'
Ni Ni 0.3393 1.1124 'International Tables Vol C Tables 4.2.6.8 and 6.1.1.4'

loop_
_geom_angle_atom_site_label_1
_geom_angle_atom_site_label_2
_geom_angle_atom_site_label_3
_geom_angle
_geom_angle_site_symmetry_1
_geom_angle_site_symmetry_3
O3 Co1 O3 180.0 2 .
O3 Co1 N1 94.75(8) 2 2
O3 Co1 N1 85.25(8) . 2
O3 Co1 N1 85.25(8) 2 .
O3 Co1 N1 94.75(8) . .
N1 Co1 N1 180.0 2 .
O3 Co1 N2 86.04(7) 2 .
O3 Co1 N2 93.96(7) . .
N1 Co1 N2 86.48(8) 2 .
N1 Co1 N2 93.52(8) . .
O3 Co1 N2 93.96(7) 2 2
O3 Co1 N2 86.04(7) . 2
N1 Co1 N2 93.52(8) 2 2
N1 Co1 N2 86.48(8) . 2
N2 Co1 N2 180.0 . 2
N3 O3 Co1 129.26(13) . .
C1 N1 C5 110.70(16) . .
C1 N1 Co1 118.84(13) . .
C5 N1 Co1 108.18(13) . .
C1 N1 H1 106.1 . .
C5 N1 H1 106.1 . .
Co1 N1 H1 106.1 . .
C4 N2 C3 110.15(17) . .
C4 N2 Co1 107.21(13) . .
C3 N2 Co1 118.86(14) . .
C4 N2 H2 106.7 . .
C3 N2 H2 106.7 . .
Co1 N2 H2 106.7 . .
O2 N3 O1 123.90(18) . .
O2 N3 O3 115.95(18) . .
O1 N3 O3 120.14(17) . .
C3 C2 C1 113.52(18) . .
C3 C2 H2A 108.9 . .
C1 C2 H2A 108.9 . .
C3 C2 H2B 108.9 . .
C1 C2 H2B 108.9 . .
H2A C2 H2B 107.7 . .
N2 C4 C5 107.36(17) . 2
N2 C4 H4A 110.2 . .
C5 C4 H4A 110.2 2 .
N2 C4 H4B 110.2 . .
C5 C4 H4B 110.2 2 .
H4A C4 H4B 108.5 . .
N1 C5 C4 107.05(16) . 2
N1 C5 H5A 110.3 . .
C4 C5 H5A 110.3 2 .
N1 C5 H5B 110.3 . .
C4 C5 H5B 110.3 2 .
H5A C5 H5B 108.6 . .
N1 C1 C2 111.62(17) . .
N1 C1 H1A 109.3 . .
C2 C1 H1A 109.3 . .
N1 C1 H1B 109.3 . .
C2 C1 H1B 109.3 . .
H1A C1 H1B 108.0 . .
N2 C3 C2 112.48(18) . .
N2 C3 H3A 109.1 . .
C2 C3 H3A 109.1 . .
N2 C3 H3B 109.1 . .
C2 C3 H3B 109.1 . .
H3A C3 H3B 107.8 . .
O8 N6 O8 180.0 . 2_656
O8 N6 O7 45.2(3) . 2_656
O8 N6 O7 134.8(3) 2_656 2_656
O8 N6 O7 134.8(3) . .
O8 N6 O7 45.2(3) 2_656 .
O7 N6 O7 180.0(3) 2_656 .
O8 N6 O9 60.3(3) . 2_656
O8 N6 O9 119.7(3) 2_656 2_656
O7 N6 O9 102.6(2) 2_656 2_656
O7 N6 O9 77.4(2) . 2_656
O8 N6 O9 119.7(3) . .
O8 N6 O9 60.3(3) 2_656 .
O7 N6 O9 77.4(2) 2_656 .
O7 N6 O9 102.6(2) . .
O9 N6 O9 180.0 2_656 .
O7 O8 N6 80.0(4) 2_656 .
O7 O8 O9 145.6(5) 2_656 2_656
N6 O8 O9 74.3(3) . 2_656
O8 O9 N6 45.4(2) 2_656 .
O8 O9 O7 91.4(3) 2_656 2_656
N6 O9 O7 47.22(19) . 2_656
O8 O7 N6 54.8(3) 2_656 .
O8 O7 O9 107.6(4) 2_656 2_656
N6 O7 O9 55.41(19) . 2_656
O4 N4 O5 119.2(5) . .
O4 N4 O6 115.5(5) . .
O5 N4 O6 125.2(5) . .
N4A O4A O4A 96.9(5) . 2_766
O4A N4A O5 134.5(5) . .
O4A N4A O6A 115.3(4) . .
O5 N4A O6A 110.0(4) . .

loop_
_geom_bond_atom_site_label_1
_geom_bond_atom_site_label_2
_geom_bond_distance
_geom_bond_site_symmetry_2
Co1 O3 1.9313(16) 2
Co1 O3 1.9313(16) .
Co1 N1 1.9747(18) 2
Co1 N1 1.9748(18) .
Co1 N2 1.9795(18) .
Co1 N2 1.9796(18) 2
O1 N3 1.237(2) .
O3 N3 1.306(2) .
O2 N3 1.229(2) .
N1 C1 1.489(3) .
N1 C5 1.491(3) .
N1 H1 0.9800 .
N2 C4 1.492(3) .
N2 C3 1.492(3) .
N2 H2 0.9800 .
C2 C3 1.516(3) .
C2 C1 1.520(3) .
C2 H2A 0.9700 .
C2 H2B 0.9700 .
C4 C5 1.505(3) 2
C4 H4A 0.9700 .
C4 H4B 0.9700 .
C5 C4 1.505(3) 2
C5 H5A 0.9700 .
C5 H5B 0.9700 .
C1 H1A 0.9700 .
C1 H1B 0.9700 .
C3 H3A 0.9700 .
C3 H3B 0.9700 .
N6 O8 1.070(3) .
N6 O8 1.070(3) 2_656
N6 O7 1.290(4) 2_656
N6 O7 1.290(4) .
N6 O9 1.447(4) 2_656
N6 O9 1.447(4) .
O8 O7 0.930(5) 2_656
O8 O9 1.305(6) 2_656
O9 O8 1.305(6) 2_656
O9 O7 1.715(6) 2_656
O7 O8 0.930(5) 2_656
O7 O9 1.715(6) 2_656
O5 N4 1.233(5) .
O5 N4A 1.242(5) .
O6 N4 1.360(7) .
O4 N4 1.187(7) .
O4A N4A 1.201(6) .
O4A O4A 1.782(11) 2_766
O6A N4A 1.372(6) .
